data_2014767
loop_
_publ_author_name
'Lan He'
'Yu-Mei Liu'
'Wei Zhang'
'Qing-Hua Chen'

_publ_section_title
;Two new chiral nucleoside analogues:
 (4<i>R</i>,5<i>R</i>)-4-(4,6-dimethylpyrimidin-2-ylsulfanyl)-5-[(2<i>S</i>,5<i>R</i>)-2-isopropyl-5-methylcyclohexyloxy]-2,3,4,5-tetrahydrofuran-2-one
 and
 (4<i>R</i>,5<i>R</i>)-5-[(2<i>S</i>,5<i>R</i>)-isopropyl-5-methylcyclohexyloxy]-4-(4-methyl-1,3-thiazol-2-ylamino)-2,3,4,5-tetrahydrofuran-2-one
;
_journal_issue 6
_journal_name_full 'Acta Crystallographica Section C'
_journal_page_first o390
_journal_page_last o392
_journal_paper_doi 10.1107/S0108270105007833
_journal_volume 61
_journal_year 2005
_chemical_formula_iupac 'C20 H30 N2 O3 S'
_chemical_formula_moiety 'C20 H30 N2 O3 S'
_chemical_formula_sum 'C20 H30 N2 O3 S'
_chemical_formula_weight 378.52
_chemical_melting_point 416.0(2)
_chemical_name_systematic
;
(4R,5R)-4-(4,6-dimethylpyrimidin-2-ylsulfanyl)-5-[(2S,5R)-2-isopropyl-
5-methylcyclohexyloxy]-2,3,4,5-tetrahydrofuran-2-one
;
_space_group_IT_number 19
_symmetry_cell_setting orthorhombic
_symmetry_space_group_name_Hall 'P 2ac 2ab'
_symmetry_space_group_name_H-M 'P 21 21 21'
_atom_sites_solution_hydrogens geom
_atom_sites_solution_primary direct
_atom_sites_solution_secondary difmap
_cell_angle_alpha 90.00
_cell_angle_beta 90.00
_cell_angle_gamma 90.00
_cell_formula_units_Z 4
_cell_length_a 8.825(4)
_cell_length_b 14.401(6)
_cell_length_c 17.033(7)
_cell_measurement_reflns_used 956
_cell_measurement_temperature 293(2)
_cell_measurement_theta_max 25.52
_cell_measurement_theta_min 2.71
_cell_volume 2164.7(16)
_computing_cell_refinement SMART
_computing_data_collection 'SMART (Bruker, 1999)'
_computing_data_reduction 'SAINT (Bruker, 1999)'
_computing_molecular_graphics 'SHELXTL (Bruker, 1997)'
_computing_publication_material SHELXTL
_computing_structure_refinement 'SHELXL97 (Sheldrick, 1997)'
_computing_structure_solution 'SHELXS97 (Sheldrick, 1997)'
_diffrn_ambient_temperature 293(2)
_diffrn_measured_fraction_theta_full 0.995
_diffrn_measured_fraction_theta_max 0.995
_diffrn_measurement_device_type 'Bruker SMART CCD area-detector'
_diffrn_measurement_method '\f and \w'
_diffrn_radiation_monochromator graphite
_diffrn_radiation_source 'fine-focus sealed tube'
_diffrn_radiation_type MoK\a
_diffrn_radiation_wavelength 0.71073
_diffrn_reflns_av_R_equivalents 0.0290
_diffrn_reflns_av_sigmaI/netI 0.0332
_diffrn_reflns_limit_h_max 10
_diffrn_reflns_limit_h_min -11
_diffrn_reflns_limit_k_max 17
_diffrn_reflns_limit_k_min -17
_diffrn_reflns_limit_l_max 10
_diffrn_reflns_limit_l_min -21
_diffrn_reflns_number 12564
_diffrn_reflns_theta_full 26.45
_diffrn_reflns_theta_max 26.45
_diffrn_reflns_theta_min 2.39
_diffrn_standards_decay_% 0
_diffrn_standards_number 0
_exptl_absorpt_coefficient_mu 0.170
_exptl_absorpt_correction_T_max 0.996
_exptl_absorpt_correction_T_min 0.977
_exptl_absorpt_correction_type multi-scan
_exptl_absorpt_process_details '(SADABS; Sheldrick, 1996)'
_exptl_crystal_colour colourless
_exptl_crystal_density_diffrn 1.162
_exptl_crystal_density_meas ?
_exptl_crystal_density_method 'not measured'
_exptl_crystal_description prism
_exptl_crystal_F_000 816
_exptl_crystal_size_max 0.42
_exptl_crystal_size_mid 0.32
_exptl_crystal_size_min 0.26
_refine_diff_density_max 0.148
_refine_diff_density_min -0.147
_refine_ls_abs_structure_details 'Flack (1983), with how many Friedel pairs'
_refine_ls_abs_structure_Flack 0.00(7)
_refine_ls_extinction_coef 0.033(2)
_refine_ls_extinction_expression Fc^*^=kFc[1+0.001xFc^2^\l^3^/sin(2\q)]^-1/4^
_refine_ls_extinction_method 'SHELXL97 (Sheldrick, 1997)'
_refine_ls_goodness_of_fit_ref 1.059
_refine_ls_hydrogen_treatment constr
_refine_ls_matrix_type full
_refine_ls_number_parameters 242
_refine_ls_number_reflns 4425
_refine_ls_number_restraints 0
_refine_ls_restrained_S_all 1.059
_refine_ls_R_factor_all 0.0509
_refine_ls_R_factor_gt 0.0372
_refine_ls_shift/su_max 0.001
_refine_ls_shift/su_mean 0.000
_refine_ls_structure_factor_coef Fsqd
_refine_ls_weighting_details 'calc w = 1/[\s^2^(Fo^2^)+(0.0476P)^2^+0.2336P] where P=(Fo^2^+2Fc^2^)/3'
_refine_ls_weighting_scheme calc
_refine_ls_wR_factor_gt 0.0887
_refine_ls_wR_factor_ref 0.0967
_reflns_number_gt 3686
_reflns_number_total 4425
_reflns_threshold_expression I>2\s(I)
_cod_data_source_file av1224.cif
_cod_data_source_block I
_cod_depositor_comments
;
The following automatic conversions were performed:
'_symmetry_cell_setting' value 'Orthorhombic' changed to 'orthorhombic'
according to '/home/saulius/struct/CIF-dictionaries/cif_core.dic'
dictionary named 'cif_core.dic' version 2.4.1 from 2010-06-29.

Automatic conversion script
Id: cif_fix_enum 1527 2010-12-29 10:47:43Z saulius 

The following automatic conversions were performed:

'_chemical_melting_point' value '415.8-416.2' was changed to
'416.0(2)' - the average value was taken and precision was estimated.

Automatic conversion script
Id: cif_fix_values 1646 2011-03-28 12:23:43Z adriana 

The following automatic conversions were performed:

'_chemical_melting_point' value '415.8-416.2' was changed to
'416.0(2)' - the average value was taken and precision was
estimated.

'_symmetry_cell_setting' value 'Orthorhombic' changed to
'orthorhombic' according to
/home/saulius/struct/CIF-dictionaries/cif_core.dic dictionary named
'cif_core.dic' version 2.4.1 from 2010-06-29.

Automatic conversion script
Id: cif_fix_values 1715 2011-07-08 13:25:40Z adriana 

The following automatic conversions were performed:

'_exptl_crystal_density_meas' value 'not measured' was changed to '?'
- the value is perceived as not measured.

Automatic conversion script
Id: cif_fix_values 3008 2015-01-20 13:52:24Z robertas 
;
_cod_original_cell_volume 2164.5(15)
_cod_database_code 2014767
_cod_database_fobs_code 2014767

loop_
_symmetry_equiv_pos_as_xyz
'x, y, z'
'-x+1/2, -y, z+1/2'
'-x, y+1/2, -z+1/2'
'x+1/2, -y+1/2, -z'

loop_
_atom_site_label
_atom_site_fract_x
_atom_site_fract_y
_atom_site_fract_z
_atom_site_U_iso_or_equiv
_atom_site_adp_type
_atom_site_calc_flag
_atom_site_refinement_flags
_atom_site_occupancy
_atom_site_disorder_assembly
_atom_site_disorder_group
_atom_site_type_symbol
S1 0.62843(5) 0.48529(3) 0.98734(3) 0.05309(16) Uani d . 1 . . S
N1 0.33120(17) 0.48972(11) 0.96069(10) 0.0516(4) Uani d . 1 . . N
N2 0.46554(18) 0.63351(11) 0.96853(10) 0.0533(4) Uani d . 1 . . N
O1 0.69087(15) 0.32620(10) 0.84871(8) 0.0520(3) Uani d . 1 . . O
O2 0.90826(17) 0.26210(14) 0.88812(12) 0.0808(5) Uani d . 1 . . O
O3 0.45180(15) 0.27066(9) 0.87819(7) 0.0470(3) Uani d . 1 . . O
C1 0.7869(2) 0.29372(14) 0.90440(13) 0.0527(5) Uani d . 1 . . C
C2 0.7177(2) 0.30465(14) 0.98371(12) 0.0525(5) Uani d . 1 . . C
H2A 0.7877 0.3347 1.0195 0.063 Uiso calc R 1 . . H
H2B 0.6890 0.2448 1.0053 0.063 Uiso calc R 1 . . H
C3 0.57801(19) 0.36530(13) 0.96988(11) 0.0426(4) Uani d . 1 . . C
H3 0.4930 0.3459 1.0031 0.051 Uiso calc R 1 . . H
C4 0.54515(19) 0.34749(13) 0.88331(11) 0.0405(4) Uani d . 1 . . C
H4 0.4988 0.4019 0.8584 0.049 Uiso calc R 1 . . H
C5 0.3968(3) 0.25032(15) 0.79984(12) 0.0563(6) Uani d . 1 . . C
H5 0.4758 0.2660 0.7616 0.068 Uiso calc R 1 . . H
C6 0.3671(4) 0.14551(19) 0.79691(13) 0.0776(8) Uani d . 1 . . C
H6 0.2880 0.1326 0.8358 0.093 Uiso calc R 1 . . H
C7 0.2994(5) 0.1228(3) 0.71627(19) 0.1120(13) Uani d . 1 . . C
H7A 0.3752 0.1339 0.6761 0.134 Uiso calc R 1 . . H
H7B 0.2727 0.0575 0.7146 0.134 Uiso calc R 1 . . H
C8 0.1606(5) 0.1802(3) 0.69856(19) 0.1225(15) Uani d . 1 . . C
H8A 0.0814 0.1642 0.7357 0.147 Uiso calc R 1 . . H
H8B 0.1244 0.1647 0.6464 0.147 Uiso calc R 1 . . H
C9 0.1900(4) 0.2841(3) 0.70275(16) 0.0994(10) Uani d . 1 . . C
H9 0.2652 0.2997 0.6625 0.119 Uiso calc R 1 . . H
C10 0.2582(3) 0.3074(2) 0.78310(13) 0.0701(7) Uani d . 1 . . C
H10A 0.2847 0.3727 0.7846 0.084 Uiso calc R 1 . . H
H10B 0.1832 0.2961 0.8236 0.084 Uiso calc R 1 . . H
C11 0.5040(5) 0.08683(19) 0.81967(18) 0.0943(10) Uani d . 1 . . C
H11 0.5419 0.1112 0.8696 0.113 Uiso calc R 1 . . H
C12 0.6343(4) 0.0926(2) 0.7608(2) 0.1152(12) Uani d . 1 . . C
H12A 0.6049 0.0629 0.7127 0.173 Uiso calc R 1 . . H
H12B 0.7218 0.0620 0.7820 0.173 Uiso calc R 1 . . H
H12C 0.6579 0.1566 0.7507 0.173 Uiso calc R 1 . . H
C13 0.4601(6) -0.0152(2) 0.8338(2) 0.1445(18) Uani d . 1 . . C
H13A 0.3891 -0.0187 0.8764 0.217 Uiso calc R 1 . . H
H13B 0.5492 -0.0503 0.8466 0.217 Uiso calc R 1 . . H
H13C 0.4147 -0.0401 0.7871 0.217 Uiso calc R 1 . . H
C14 0.0495(4) 0.3430(4) 0.6878(2) 0.1458(18) Uani d . 1 . . C
H14A 0.0096 0.3291 0.6367 0.219 Uiso calc R 1 . . H
H14B 0.0761 0.4076 0.6904 0.219 Uiso calc R 1 . . H
H14C -0.0256 0.3295 0.7269 0.219 Uiso calc R 1 . . H
C15 0.4544(2) 0.54139(13) 0.97053(11) 0.0457(4) Uani d . 1 . . C
C16 0.2026(2) 0.53660(16) 0.94678(14) 0.0582(5) Uani d . 1 . . C
C17 0.2028(2) 0.63179(17) 0.94293(15) 0.0647(6) Uani d . 1 . . C
H17 0.1136 0.6641 0.9331 0.078 Uiso calc R 1 . . H
C18 0.3372(3) 0.67880(15) 0.95390(13) 0.0595(5) Uani d . 1 . . C
C19 0.0622(3) 0.4795(2) 0.9355(2) 0.0914(9) Uani d . 1 . . C
H19A 0.0545 0.4611 0.8815 0.137 Uiso calc R 1 . . H
H19B -0.0251 0.5156 0.9496 0.137 Uiso calc R 1 . . H
H19C 0.0673 0.4252 0.9681 0.137 Uiso calc R 1 . . H
C20 0.3451(4) 0.78280(18) 0.9474(2) 0.0960(9) Uani d . 1 . . C
H20A 0.4491 0.8023 0.9487 0.144 Uiso calc R 1 . . H
H20B 0.2914 0.8104 0.9906 0.144 Uiso calc R 1 . . H
H20C 0.2998 0.8022 0.8989 0.144 Uiso calc R 1 . . H

loop_
_atom_site_aniso_label
_atom_site_aniso_U_11
_atom_site_aniso_U_22
_atom_site_aniso_U_33
_atom_site_aniso_U_12
_atom_site_aniso_U_13
_atom_site_aniso_U_23
S1 0.0396(2) 0.0484(3) 0.0713(3) -0.0008(2) -0.0143(2) -0.0077(2)
N1 0.0377(8) 0.0481(9) 0.0691(11) -0.0005(7) -0.0016(7) -0.0031(8)
N2 0.0527(10) 0.0451(9) 0.0622(11) 0.0009(8) -0.0056(8) -0.0057(8)
O1 0.0449(7) 0.0633(9) 0.0479(8) -0.0031(7) 0.0055(6) 0.0076(6)
O2 0.0498(9) 0.0977(14) 0.0949(13) 0.0181(9) 0.0091(9) 0.0041(10)
O3 0.0532(8) 0.0495(7) 0.0385(7) -0.0144(6) 0.0019(6) -0.0005(6)
C1 0.0438(11) 0.0499(11) 0.0644(14) -0.0011(9) 0.0006(10) 0.0066(10)
C2 0.0541(11) 0.0511(11) 0.0522(11) 0.0065(9) -0.0086(10) 0.0074(9)
C3 0.0387(9) 0.0438(9) 0.0453(10) -0.0013(7) -0.0050(8) 0.0034(8)
C4 0.0374(9) 0.0407(10) 0.0433(10) -0.0037(8) -0.0019(8) 0.0058(8)
C5 0.0642(14) 0.0692(14) 0.0355(11) -0.0219(11) 0.0056(9) -0.0056(9)
C6 0.108(2) 0.0790(17) 0.0462(12) -0.0412(17) 0.0197(14) -0.0183(11)
C7 0.146(3) 0.121(3) 0.0694(19) -0.058(3) 0.007(2) -0.0386(18)
C8 0.126(3) 0.175(4) 0.0665(19) -0.069(3) -0.021(2) -0.025(2)
C9 0.092(2) 0.150(3) 0.0555(16) -0.038(2) -0.0197(15) 0.0054(17)
C10 0.0602(14) 0.0992(19) 0.0511(13) -0.0207(13) -0.0109(10) 0.0032(12)
C11 0.149(3) 0.0609(15) 0.0731(18) -0.0034(19) 0.0283(19) -0.0085(13)
C12 0.141(3) 0.086(2) 0.119(3) 0.009(2) 0.037(3) -0.0099(19)
C13 0.248(5) 0.0610(17) 0.124(3) -0.006(3) 0.077(3) -0.0092(18)
C14 0.094(2) 0.252(5) 0.091(2) -0.026(3) -0.050(2) 0.034(3)
C15 0.0438(10) 0.0480(10) 0.0454(11) 0.0018(8) -0.0037(9) -0.0044(8)
C16 0.0408(10) 0.0645(14) 0.0692(14) 0.0028(10) 0.0016(10) -0.0007(11)
C17 0.0476(12) 0.0628(14) 0.0837(16) 0.0145(11) -0.0034(11) -0.0003(12)
C18 0.0598(13) 0.0526(12) 0.0661(13) 0.0085(10) -0.0035(11) -0.0047(10)
C19 0.0394(11) 0.0879(19) 0.147(3) -0.0045(13) -0.0064(14) 0.0031(19)
C20 0.095(2) 0.0532(14) 0.140(3) 0.0088(14) -0.026(2) -0.0021(15)

loop_
_atom_type_symbol
_atom_type_description
_atom_type_scat_dispersion_real
_atom_type_scat_dispersion_imag
_atom_type_scat_source
C C 0.0033 0.0016 'International Tables Vol C Tables 4.2.6.8 and 6.1.1.4'
H H 0.0000 0.0000 'International Tables Vol C Tables 4.2.6.8 and 6.1.1.4'
N N 0.0061 0.0033 'International Tables Vol C Tables 4.2.6.8 and 6.1.1.4'
O O 0.0106 0.0060 'International Tables Vol C Tables 4.2.6.8 and 6.1.1.4'
S S 0.1246 0.1234 'International Tables Vol C Tables 4.2.6.8 and 6.1.1.4'

loop_
_geom_angle_atom_site_label_1
_geom_angle_atom_site_label_2
_geom_angle_atom_site_label_3
_geom_angle
_geom_angle_publ_flag
C15 S1 C3 101.37(9) no
C15 N1 C16 115.65(17) no
C18 N2 C15 115.50(17) no
C1 O1 C4 110.11(14) no
C4 O3 C5 114.79(14) no
O2 C1 O1 121.9(2) no
O2 C1 C2 128.1(2) no
O1 C1 C2 109.95(16) no
C1 C2 C3 104.55(16) no
C1 C2 H2A 110.8 no
C3 C2 H2A 110.8 no
C1 C2 H2B 110.8 no
C3 C2 H2B 110.8 no
H2A C2 H2B 108.9 no
C4 C3 C2 101.90(15) y
C4 C3 S1 111.50(13) y
C2 C3 S1 108.79(13) y
C4 C3 H3 111.4 no
C2 C3 H3 111.4 no
S1 C3 H3 111.4 no
O3 C4 O1 109.53(15) no
O3 C4 C3 108.01(14) no
O1 C4 C3 105.10(14) no
O3 C4 H4 111.3 no
O1 C4 H4 111.3 no
C3 C4 H4 111.3 no
O3 C5 C10 109.69(17) no
O3 C5 C6 106.64(17) no
C10 C5 C6 113.2(2) no
O3 C5 H5 109.1 no
C10 C5 H5 109.1 no
C6 C5 H5 109.1 no
C11 C6 C5 113.7(2) no
C11 C6 C7 114.7(3) no
C5 C6 C7 107.8(2) no
C11 C6 H6 106.7 no
C5 C6 H6 106.7 no
C7 C6 H6 106.7 no
C8 C7 C6 112.2(3) no
C8 C7 H7A 109.2 no
C6 C7 H7A 109.2 no
C8 C7 H7B 109.2 no
C6 C7 H7B 109.2 no
H7A C7 H7B 107.9 no
C7 C8 C9 113.1(3) no
C7 C8 H8A 109.0 no
C9 C8 H8A 109.0 no
C7 C8 H8B 109.0 no
C9 C8 H8B 109.0 no
H8A C8 H8B 107.8 no
C8 C9 C14 113.7(3) no
C8 C9 C10 108.9(3) no
C14 C9 C10 110.3(3) no
C8 C9 H9 107.9 no
C14 C9 H9 107.9 no
C10 C9 H9 107.9 no
C5 C10 C9 111.7(2) no
C5 C10 H10A 109.3 no
C9 C10 H10A 109.3 no
C5 C10 H10B 109.3 no
C9 C10 H10B 109.3 no
H10A C10 H10B 107.9 no
C6 C11 C12 113.5(3) no
C6 C11 C13 111.7(3) no
C12 C11 C13 110.1(3) no
C6 C11 H11 107.0 no
C12 C11 H11 107.0 no
C13 C11 H11 107.0 no
C11 C12 H12A 109.5 no
C11 C12 H12B 109.5 no
H12A C12 H12B 109.5 no
C11 C12 H12C 109.5 no
H12A C12 H12C 109.5 no
H12B C12 H12C 109.5 no
C11 C13 H13A 109.5 no
C11 C13 H13B 109.5 no
H13A C13 H13B 109.5 no
C11 C13 H13C 109.5 no
H13A C13 H13C 109.5 no
H13B C13 H13C 109.5 no
C9 C14 H14A 109.5 no
C9 C14 H14B 109.5 no
H14A C14 H14B 109.5 no
C9 C14 H14C 109.5 no
H14A C14 H14C 109.5 no
H14B C14 H14C 109.5 no
N1 C15 N2 128.02(18) no
N1 C15 S1 118.55(14) no
N2 C15 S1 113.42(14) no
N1 C16 C17 120.6(2) no
N1 C16 C19 116.5(2) no
C17 C16 C19 122.9(2) no
C16 C17 C18 119.1(2) no
C16 C17 H17 120.5 no
C18 C17 H17 120.5 no
N2 C18 C17 121.1(2) no
N2 C18 C20 117.6(2) no
C16 C19 H19A 109.5 no
C16 C19 H19B 109.5 no
H19A C19 H19B 109.5 no
C16 C19 H19C 109.5 no
H19A C19 H19C 109.5 no
H19B C19 H19C 109.5 no
C18 C20 H20A 109.5 no
C18 C20 H20B 109.5 no
H20A C20 H20B 109.5 no
C18 C20 H20C 109.5 no
H20A C20 H20C 109.5 no
H20B C20 H20C 109.5 no

loop_
_geom_bond_atom_site_label_1
_geom_bond_atom_site_label_2
_geom_bond_site_symmetry_2
_geom_bond_distance
_geom_bond_publ_flag
S1 C15 . 1.759(2) y
S1 C3 . 1.809(2) y
N1 C15 . 1.328(2) y
N1 C16 . 1.342(3) y
N2 C18 . 1.330(3) y
N2 C15 . 1.331(2) y
O1 C1 . 1.355(2) no
O1 C4 . 1.447(2) no
O2 C1 . 1.196(2) no
O3 C4 . 1.382(2) no
O3 C5 . 1.450(2) no
C1 C2 . 1.491(3) no
C2 C3 . 1.529(2) no
C2 H2A . 0.9700 no
C2 H2B . 0.9700 no
C3 C4 . 1.524(3) no
C3 H3 . 0.9800 no
C4 H4 . 0.9800 no
C5 C10 . 1.501(3) no
C5 C6 . 1.533(3) no
C5 H5 . 0.9800 no
C6 C11 . 1.524(5) no
C6 C7 . 1.533(4) no
C6 H6 . 0.9800 no
C7 C8 . 1.508(5) no
C7 H7A . 0.9700 no
C7 H7B . 0.9700 no
C8 C9 . 1.521(5) no
C8 H8A . 0.9700 no
C8 H8B . 0.9700 no
C9 C14 . 1.523(5) no
C9 C10 . 1.533(3) no
C9 H9 . 0.9800 no
C10 H10A . 0.9700 no
C10 H10B . 0.9700 no
C11 C12 . 1.528(5) no
C11 C13 . 1.538(4) no
C11 H11 . 0.9800 no
C12 H12A . 0.9600 no
C12 H12B . 0.9600 no
C12 H12C . 0.9600 no
C13 H13A . 0.9600 no
C13 H13B . 0.9600 no
C13 H13C . 0.9600 no
C14 H14A . 0.9600 no
C14 H14B . 0.9600 no
C14 H14C . 0.9600 no
C16 C17 . 1.372(3) no
C16 C19 . 1.499(3) no
C17 C18 . 1.378(3) no
C17 H17 . 0.9300 no
C18 C20 . 1.503(3) no
C19 H19A . 0.9600 no
C19 H19B . 0.9600 no
C19 H19C . 0.9600 no
C20 H20A . 0.9600 no
C20 H20B . 0.9600 no
C20 H20C . 0.9600 no

loop_
_geom_torsion_atom_site_label_1
_geom_torsion_atom_site_label_2
_geom_torsion_atom_site_label_3
_geom_torsion_atom_site_label_4
_geom_torsion
_geom_torsion_publ_flag
C4 O1 C1 O2 171.7(2) no
C4 O1 C1 C2 -8.6(2) no
O2 C1 C2 C3 169.3(2) no
O1 C1 C2 C3 -10.4(2) no
C1 C2 C3 C4 23.61(18) no
C1 C2 C3 S1 -94.25(16) y
C15 S1 C3 C4 69.56(14) y
C15 S1 C3 C2 -178.84(13) y
C5 O3 C4 O1 -72.27(19) no
C5 O3 C4 C3 173.77(16) no
C1 O1 C4 O3 -91.68(17) no
C1 O1 C4 C3 24.14(19) no
C2 C3 C4 O3 88.10(17) no
S1 C3 C4 O3 -156.00(12) y
C2 C3 C4 O1 -28.76(17) no
S1 C3 C4 O1 87.14(15) y
C4 O3 C5 C10 -84.5(2) no
C4 O3 C5 C6 152.61(19) no
O3 C5 C6 C11 -55.1(3) no
C10 C5 C6 C11 -175.76(19) no
O3 C5 C6 C7 176.5(2) no
C10 C5 C6 C7 55.9(3) no
C11 C6 C7 C8 177.6(3) no
C5 C6 C7 C8 -54.6(3) no
C6 C7 C8 C9 56.7(4) no
C7 C8 C9 C14 -178.0(3) no
C7 C8 C9 C10 -54.5(4) no
O3 C5 C10 C9 -176.5(2) no
C6 C5 C10 C9 -57.6(3) no
C8 C9 C10 C5 54.4(3) no
C14 C9 C10 C5 179.8(3) no
C5 C6 C11 C12 -67.5(3) no
C7 C6 C11 C12 57.3(3) no
C5 C6 C11 C13 167.3(2) no
C7 C6 C11 C13 -68.0(3) no
C16 N1 C15 N2 0.3(3) no
C16 N1 C15 S1 -178.91(16) no
C18 N2 C15 N1 -0.9(3) no
C18 N2 C15 S1 178.30(16) no
C3 S1 C15 N1 8.52(18) y
C3 S1 C15 N2 -170.76(15) y
C15 N1 C16 C17 0.3(3) no
C15 N1 C16 C19 180.0(2) no
N1 C16 C17 C18 -0.3(4) no
C19 C16 C17 C18 -179.9(2) no
C15 N2 C18 C17 0.9(3) no
C15 N2 C18 C20 -177.3(2) no
C16 C17 C18 N2 -0.4(4) no
C16 C17 C18 C20 177.8(2) no

loop_
_cod_related_entry_id
_cod_related_entry_database
_cod_related_entry_code
1 ChemSpider 21181102
